data_4342243
loop_
_publ_author_name
'Kosaka, Wataru'
'Morita, Takaumi'
'Yokoyama, Taiga'
'Zhang, Jun'
'Miyasaka, Hitoshi'

_publ_section_title
;
 Fully Electron-Transferred Donor/Acceptor Layered Frameworks with
 TCNQ(2-).
;
_journal_issue 4
_journal_name_full 'Inorganic chemistry'
_journal_page_first 1518
_journal_page_last 1527
_journal_paper_doi 10.1021/ic502513p
_journal_volume 54
_journal_year 2015
_chemical_formula_moiety 'C102 H90 Cl4 N8 O16 Ru4 S2'
_chemical_formula_sum 'C102 H90 Cl4 N8 O16 Ru4 S2'
_chemical_formula_weight 2294.09
_space_group_crystal_system triclinic
_space_group_IT_number 2
_space_group_name_Hall '-P 1'
_space_group_name_H-M_alt 'P -1'
_symmetry_space_group_name_Hall '-P 1'
_symmetry_space_group_name_H-M 'P -1'
_atom_sites_solution_hydrogens geom
_atom_sites_solution_primary direct
_atom_sites_solution_secondary difmap
_cell_angle_alpha 96.213(3)
_cell_angle_beta 108.752(3)
_cell_angle_gamma 107.136(3)
_cell_formula_units_Z 1
_cell_length_a 11.624(4)
_cell_length_b 15.454(5)
_cell_length_c 15.732(5)
_cell_measurement_reflns_used 5892
_cell_measurement_temperature 103
_cell_measurement_theta_max 27.50
_cell_measurement_theta_min 3.08
_cell_volume 2492.1(14)
_computing_cell_refinement CrystalClear
_computing_data_collection 'CrystalClear (Rigaku Inc., 2008)'
_computing_data_reduction CrystalClear
_computing_molecular_graphics 'CrystalStructure 4.1'
_computing_publication_material 'CrystalStructure 4.1 (Rigaku, 2014)'
_computing_structure_refinement 'SHELXL97 (Sheldrick, 2008)'
_computing_structure_solution 'SHELXS97 (Sheldrick, 2008)'
_diffrn_ambient_temperature 103
_diffrn_detector_area_resol_mean 7.314
_diffrn_measured_fraction_theta_full 0.976
_diffrn_measured_fraction_theta_max 0.976
_diffrn_measurement_device_type 'Rigaku Saturn70'
_diffrn_measurement_method \w
_diffrn_radiation_type 'Mo K\a'
_diffrn_radiation_wavelength 0.71075
_diffrn_reflns_av_R_equivalents 0.0504
_diffrn_reflns_Laue_measured_fraction_full 0.000
_diffrn_reflns_Laue_measured_fraction_max 0.000
_diffrn_reflns_limit_h_max 13
_diffrn_reflns_limit_h_min -13
_diffrn_reflns_limit_k_max 18
_diffrn_reflns_limit_k_min -18
_diffrn_reflns_limit_l_max 18
_diffrn_reflns_limit_l_min -18
_diffrn_reflns_number 16633
_diffrn_reflns_point_group_measured_fraction_full 0.000
_diffrn_reflns_point_group_measured_fraction_max 0.000
_diffrn_reflns_theta_full 25.000
_diffrn_reflns_theta_max 25.000
_diffrn_reflns_theta_min 4.004
_diffrn_standards_number 0
_exptl_absorpt_coefficient_mu 0.812
_exptl_absorpt_correction_T_max 0.988
_exptl_absorpt_correction_T_min 0.766
_exptl_absorpt_correction_type multi-scan
_exptl_absorpt_process_details 'REQAB (Rigaku, 1998)'
_exptl_crystal_colour green
_exptl_crystal_density_diffrn 1.528
_exptl_crystal_density_method 'not measured'
_exptl_crystal_description platelet
_exptl_crystal_F_000 1162.00
_exptl_crystal_size_max 0.054
_exptl_crystal_size_mid 0.016
_exptl_crystal_size_min 0.015
_refine_diff_density_max 3.02
_refine_diff_density_min -0.96
_refine_ls_extinction_method none
_refine_ls_goodness_of_fit_ref 1.066
_refine_ls_hydrogen_treatment constr
_refine_ls_number_parameters 613
_refine_ls_number_reflns 8566
_refine_ls_number_restraints 0
_refine_ls_R_factor_all 0.1016
_refine_ls_R_factor_gt 0.0676
_refine_ls_shift/su_max 0.001
_refine_ls_structure_factor_coef Fsqd
_refine_ls_weighting_details 'w = 1/[\s^2^(Fo^2^)+(0.1086P)^2^+4.1513P] where P=(Fo^2^+2Fc^2^)/3'
_refine_ls_weighting_scheme calc
_refine_ls_wR_factor_gt 0.1708
_refine_ls_wR_factor_ref 0.1975
_reflns_number_gt 5904
_reflns_number_total 8566
_reflns_threshold_expression F^2^>2.0\s(F^2^)
_cod_data_source_file ic502513p_si_006.cif
_cod_data_source_block '_Morita2'
_cod_depositor_comments 'Adding full bibliography for 4342238--4342248.cif.'
_cod_original_cell_volume 2492.1(13)
_cod_database_code 4342243

loop_
_symmetry_equiv_pos_site_id
_space_group_symop_operation_xyz
1 +X,+Y,+Z
2 -X,-Y,-Z

loop_
_atom_site_label
_atom_site_type_symbol
_atom_site_fract_x
_atom_site_fract_y
_atom_site_fract_z
_atom_site_U_iso_or_equiv
_atom_site_adp_type
_atom_site_occupancy
_atom_site_site_symmetry_multiplicity
_atom_site_calc_flag
_atom_site_refinement_flags
Ru(1) Ru 0.56795(5) 0.50471(4) 0.07267(4) 0.02324(19) Uani 1 2 d .
Ru(2) Ru 0.95672(5) 0.92199(4) 0.46809(4) 0.02139(19) Uani 1 2 d .
Cl(1) Cl 0.7256(3) 0.76055(18) 0.9287(2) 0.0656(7) Uani 1 2 d .
Cl(2) Cl 0.5710(3) 0.78435(18) 0.7520(2) 0.0642(7) Uani 1 2 d .
S(1) S 0.7671(2) 0.28816(13) 0.37334(14) 0.0379(5) Uani 1 2 d .
O(1) O 0.5905(5) 0.6400(3) 0.1059(3) 0.0270(11) Uani 1 2 d .
O(2) O 0.4559(5) 0.6312(3) -0.0360(3) 0.0242(11) Uani 1 2 d .
O(3) O 0.4148(5) 0.4735(4) 0.1114(3) 0.0301(12) Uani 1 2 d .
O(4) O 0.2798(5) 0.4634(4) -0.0317(3) 0.0301(12) Uani 1 2 d .
O(5) O 0.9422(4) 0.9488(3) 0.3422(3) 0.0229(11) Uani 1 2 d .
O(6) O 1.0271(5) 1.1017(3) 0.4050(3) 0.0244(11) Uani 1 2 d .
O(7) O 0.7766(4) 0.9279(3) 0.4408(3) 0.0246(11) Uani 1 2 d .
O(8) O 0.8626(5) 1.0801(3) 0.5052(3) 0.0254(11) Uani 1 2 d .
N(1) N 0.6897(7) 0.5197(4) 0.2182(4) 0.0342(16) Uani 1 2 d .
N(2) N 0.8813(6) 0.7683(4) 0.4163(4) 0.0266(14) Uani 1 2 d .
N(3) N 0.7707(6) 0.3910(4) 0.3607(4) 0.0310(15) Uani 1 2 d .
N(4) N 0.8998(6) 0.3103(4) 0.4575(4) 0.0326(16) Uani 1 2 d .
C(1) C 0.7609(7) 0.5517(5) 0.2931(5) 0.0197(15) Uani 1 2 d .
C(2) C 0.8507(7) 0.5957(5) 0.3814(5) 0.0209(15) Uani 1 2 d .
C(3) C 0.8701(7) 0.6912(5) 0.4017(5) 0.0252(16) Uani 1 2 d .
C(4) C 0.9233(7) 0.5485(5) 0.4403(4) 0.0211(15) Uani 1 2 d .
C(5) C 0.8831(7) 0.4508(5) 0.4274(4) 0.0217(15) Uani 1 2 d .
C(6) C 1.0412(7) 0.5972(5) 0.5165(4) 0.0217(15) Uani 1 2 d .
C(7) C 0.5273(7) 0.6753(5) 0.0467(5) 0.0283(17) Uani 1 2 d .
C(8) C 0.5351(7) 0.7726(5) 0.0763(5) 0.0261(16) Uani 1 2 d .
C(9) C 0.6189(7) 0.8251(5) 0.1635(5) 0.0286(17) Uani 1 2 d .
C(10) C 0.6238(8) 0.9133(5) 0.1924(6) 0.0351(19) Uani 1 2 d .
C(11) C 0.5417(8) 0.9518(6) 0.1355(6) 0.0353(19) Uani 1 2 d .
C(12) C 0.5476(10) 1.0480(6) 0.1697(6) 0.049(2) Uani 1 2 d .
C(13) C 0.4566(9) 0.8988(6) 0.0493(6) 0.037(2) Uani 1 2 d .
C(14) C 0.4535(8) 0.8099(5) 0.0189(5) 0.0332(18) Uani 1 2 d .
C(15) C 0.3008(8) 0.4598(5) 0.0515(6) 0.0323(18) Uani 1 2 d .
C(16) C 0.1933(8) 0.4422(6) 0.0866(6) 0.0346(19) Uani 1 2 d .
C(17) C 0.2211(11) 0.4546(7) 0.1816(7) 0.057(3) Uani 1 2 d .
C(18) C 0.1178(11) 0.4396(8) 0.2170(8) 0.064(3) Uani 1 2 d .
C(19) C -0.0057(11) 0.4154(7) 0.1572(8) 0.060(3) Uani 1 2 d .
C(20) C -0.1139(12) 0.4013(10) 0.1887(11) 0.094(5) Uani 1 2 d .
C(21) C -0.0353(11) 0.4005(8) 0.0622(8) 0.061(3) Uani 1 2 d .
C(22) C 0.0690(10) 0.4172(7) 0.0279(7) 0.054(3) Uani 1 2 d .
C(23) C 0.9767(7) 1.0340(5) 0.3357(5) 0.0247(16) Uani 1 2 d .
C(24) C 0.9558(7) 1.0534(5) 0.2424(5) 0.0246(16) Uani 1 2 d .
C(25) C 0.9118(8) 0.9833(6) 0.1657(6) 0.040(2) Uani 1 2 d .
C(26) C 0.8895(9) 1.0032(6) 0.0788(6) 0.042(2) Uani 1 2 d .
C(27) C 0.9147(9) 1.0950(7) 0.0691(6) 0.046(2) Uani 1 2 d .
C(28) C 0.8944(11) 1.1179(7) -0.0253(7) 0.057(3) Uani 1 2 d .
C(29) C 0.9601(10) 1.1670(7) 0.1468(6) 0.051(2) Uani 1 2 d .
C(30) C 0.9791(9) 1.1448(6) 0.2329(6) 0.042(2) Uani 1 2 d .
C(31) C 0.7662(7) 1.0060(5) 0.4603(5) 0.0233(16) Uani 1 2 d .
C(32) C 0.6353(6) 1.0121(5) 0.4278(5) 0.0243(16) Uani 1 2 d .
C(33) C 0.5273(8) 0.9354(6) 0.3690(6) 0.0333(18) Uani 1 2 d .
C(34) C 0.4068(8) 0.9423(6) 0.3371(5) 0.036(2) Uani 1 2 d .
C(35) C 0.3879(8) 1.0245(6) 0.3617(6) 0.038(2) Uani 1 2 d .
C(36) C 0.2539(8) 1.0294(8) 0.3257(7) 0.051(3) Uani 1 2 d .
C(37) C 0.4929(8) 1.1007(6) 0.4194(5) 0.0358(19) Uani 1 2 d .
C(38) C 0.6157(7) 1.0942(5) 0.4522(5) 0.0278(17) Uani 1 2 d .
C(39) C 0.5938(13) 0.7080(8) 0.8209(7) 0.074(3) Uani 1 2 d .
C(40) C -0.0036(9) 0.7307(7) 0.2155(7) 0.056(3) Uani 1 2 d .
C(41) C 0.1222(9) 0.7136(6) 0.2443(6) 0.045(2) Uani 1 2 d .
C(42) C 0.1753(10) 0.6961(6) 0.3300(6) 0.050(2) Uani 1 2 d .
C(43) C 0.2926(10) 0.6807(7) 0.3570(6) 0.052(3) Uani 1 2 d .
C(44) C 0.3631(10) 0.6816(7) 0.2994(7) 0.051(2) Uani 1 2 d .
C(45) C 0.4916(11) 0.6680(8) 0.3292(8) 0.067(3) Uani 1 2 d .
C(46) C 0.3095(9) 0.6968(7) 0.2127(6) 0.050(2) Uani 1 2 d .
C(47) C 0.1893(9) 0.7127(7) 0.1863(6) 0.047(2) Uani 1 2 d .
C(48) C 0.3839(10) 0.4916(7) 0.5096(7) 0.055(3) Uani 1 2 d .
C(49) C 0.4893(10) 0.5712(7) 0.5535(6) 0.050(2) Uani 1 2 d .
C(50) C 0.6102(9) 0.5815(7) 0.5446(7) 0.053(3) Uani 1 2 d .
C(51) C 0.7234(11) 0.6698(8) 0.5889(8) 0.076(3) Uani 1 2 d .
H(9) H 0.67355 0.79947 0.20362 0.0344 Uiso 1 2 calc R
H(10) H 0.68355 0.94887 0.25168 0.0421 Uiso 1 2 calc R
H(12A) H 0.48715 1.04479 0.20163 0.0590 Uiso 1 2 calc R
H(12B) H 0.52363 1.07695 0.11743 0.0590 Uiso 1 2 calc R
H(12C) H 0.63593 1.0851 0.21242 0.0590 Uiso 1 2 calc R
H(13) H 0.39948 0.92346 0.01014 0.0445 Uiso 1 2 calc R
H(14) H 0.39553 0.77471 -0.04095 0.0398 Uiso 1 2 calc R
H(17) H 0.30848 0.473 0.22313 0.0685 Uiso 1 2 calc R
H(18) H 0.13671 0.44684 0.28128 0.0768 Uiso 1 2 calc R
H(20A) H -0.08399 0.4417 0.24969 0.1133 Uiso 1 2 calc R
H(20B) H -0.14731 0.33624 0.19226 0.1133 Uiso 1 2 calc R
H(20C) H -0.18298 0.41643 0.14514 0.1133 Uiso 1 2 calc R
H(21) H -0.12302 0.37959 0.02063 0.0730 Uiso 1 2 calc R
H(22) H 0.04991 0.41056 -0.03639 0.0647 Uiso 1 2 calc R
H(25) H 0.89655 0.92084 0.17193 0.0478 Uiso 1 2 calc R
H(26) H 0.85704 0.95419 0.02594 0.0500 Uiso 1 2 calc R
H(28A) H 0.82348 1.0662 -0.07264 0.0687 Uiso 1 2 calc R
H(28B) H 0.97423 1.12761 -0.03769 0.0687 Uiso 1 2 calc R
H(28C) H 0.87266 1.17445 -0.02635 0.0687 Uiso 1 2 calc R
H(29) H 0.97783 1.22974 0.14124 0.0608 Uiso 1 2 calc R
H(30) H 1.00838 1.19305 0.28604 0.0509 Uiso 1 2 calc R
H(33) H 0.53796 0.87845 0.35129 0.0399 Uiso 1 2 calc R
H(34) H 0.3348 0.88981 0.29731 0.0436 Uiso 1 2 calc R
H(36A) H 0.18968 0.96858 0.31817 0.0617 Uiso 1 2 calc R
H(36B) H 0.23787 1.0468 0.26597 0.0617 Uiso 1 2 calc R
H(36C) H 0.2469 1.07598 0.36931 0.0617 Uiso 1 2 calc R
H(37) H 0.4813 1.15742 0.43651 0.0430 Uiso 1 2 calc R
H(38) H 0.68732 1.14682 0.49207 0.0334 Uiso 1 2 calc R
H(39A) H 0.60993 0.65715 0.78811 0.0882 Uiso 1 2 calc R
H(39B) H 0.51336 0.68021 0.83242 0.0882 Uiso 1 2 calc R
H(40A) H -0.07556 0.67131 0.18661 0.0672 Uiso 1 2 calc R
H(40B) H -0.00482 0.77087 0.17143 0.0672 Uiso 1 2 calc R
H(40C) H -0.01286 0.76094 0.26976 0.0672 Uiso 1 2 calc R
H(42) H 0.1308 0.69457 0.37132 0.0598 Uiso 1 2 calc R
H(43) H 0.32604 0.66921 0.41656 0.0625 Uiso 1 2 calc R
H(45A) H 0.49439 0.62758 0.37311 0.0799 Uiso 1 2 calc R
H(45B) H 0.56134 0.72832 0.3585 0.0799 Uiso 1 2 calc R
H(45C) H 0.50307 0.63918 0.27526 0.0799 Uiso 1 2 calc R
H(46) H 0.35274 0.69658 0.17068 0.0597 Uiso 1 2 calc R
H(47) H 0.15418 0.7232 0.12654 0.0561 Uiso 1 2 calc R
H(48) H 0.30442 0.48692 0.51691 0.0662 Uiso 1 2 calc R
H(49) H 0.48148 0.62032 0.59043 0.0594 Uiso 1 2 calc R
H(51A) H 0.77447 0.6667 0.65087 0.0906 Uiso 1 2 calc R
H(51B) H 0.69245 0.72207 0.59301 0.0906 Uiso 1 2 calc R
H(51C) H 0.77777 0.67878 0.55183 0.0906 Uiso 1 2 calc R

loop_
_atom_site_aniso_label
_atom_site_aniso_U_11
_atom_site_aniso_U_22
_atom_site_aniso_U_33
_atom_site_aniso_U_12
_atom_site_aniso_U_13
_atom_site_aniso_U_23
Ru(1) 0.0222(3) 0.0238(3) 0.0162(3) 0.0057(2) -0.0004(2) 0.0044(2)
Ru(2) 0.0190(3) 0.0158(3) 0.0238(3) 0.0059(2) 0.0013(2) 0.0039(2)
Cl(1) 0.0586(16) 0.0512(15) 0.0730(18) 0.0065(12) 0.0195(14) 0.0102(13)
Cl(2) 0.0730(18) 0.0523(15) 0.0735(18) 0.0271(13) 0.0265(14) 0.0265(13)
S(1) 0.0342(11) 0.0189(10) 0.0351(11) 0.0012(8) -0.0120(9) 0.0049(8)
O(1) 0.037(3) 0.022(3) 0.024(3) 0.013(2) 0.009(2) 0.008(2)
O(2) 0.035(3) 0.020(3) 0.017(3) 0.009(2) 0.009(2) 0.005(2)
O(3) 0.023(3) 0.031(3) 0.029(3) 0.010(2) 0.001(2) 0.006(2)
O(4) 0.025(3) 0.031(3) 0.028(3) 0.010(2) 0.001(2) 0.008(2)
O(5) 0.019(2) 0.021(3) 0.025(3) 0.006(2) 0.004(2) 0.003(2)
O(6) 0.026(3) 0.020(3) 0.028(3) 0.009(2) 0.010(2) 0.007(2)
O(7) 0.018(2) 0.019(3) 0.030(3) 0.0059(19) 0.002(2) 0.003(2)
O(8) 0.025(3) 0.022(3) 0.031(3) 0.013(2) 0.006(2) 0.007(2)
N(1) 0.039(4) 0.028(4) 0.024(4) 0.013(3) -0.005(3) 0.009(3)
N(2) 0.030(3) 0.016(3) 0.032(3) 0.011(3) 0.005(3) 0.007(3)
N(3) 0.023(3) 0.021(3) 0.032(4) 0.001(3) -0.004(3) 0.005(3)
N(4) 0.033(4) 0.018(3) 0.024(3) 0.001(3) -0.009(3) -0.001(3)
C(1) 0.024(4) 0.019(3) 0.017(4) 0.011(3) 0.005(3) 0.009(3)
C(2) 0.027(4) 0.016(3) 0.017(3) 0.007(3) 0.006(3) 0.004(3)
C(3) 0.022(4) 0.033(5) 0.016(4) 0.007(3) 0.002(3) 0.009(3)
C(4) 0.023(4) 0.023(4) 0.009(3) 0.007(3) -0.003(3) 0.000(3)
C(5) 0.021(4) 0.022(4) 0.017(3) 0.011(3) -0.003(3) 0.004(3)
C(6) 0.022(4) 0.024(4) 0.012(3) 0.006(3) -0.000(3) 0.006(3)
C(7) 0.022(4) 0.025(4) 0.036(5) 0.004(3) 0.009(3) 0.017(4)
C(8) 0.028(4) 0.024(4) 0.024(4) 0.009(3) 0.007(3) 0.006(3)
C(9) 0.022(4) 0.040(5) 0.022(4) 0.010(3) 0.006(3) 0.007(3)
C(10) 0.041(5) 0.024(4) 0.036(5) 0.002(3) 0.021(4) -0.000(4)
C(11) 0.048(5) 0.032(4) 0.039(5) 0.016(4) 0.029(4) 0.011(4)
C(12) 0.078(7) 0.037(5) 0.041(5) 0.024(5) 0.030(5) 0.011(4)
C(13) 0.049(5) 0.035(5) 0.032(4) 0.020(4) 0.015(4) 0.012(4)
C(14) 0.040(5) 0.028(4) 0.029(4) 0.012(4) 0.009(4) 0.006(3)
C(15) 0.031(4) 0.024(4) 0.040(5) 0.006(3) 0.014(4) 0.009(3)
C(16) 0.033(5) 0.036(5) 0.039(5) 0.013(4) 0.017(4) 0.013(4)
C(17) 0.055(6) 0.064(7) 0.051(6) 0.016(5) 0.022(5) 0.012(5)
C(18) 0.059(7) 0.067(7) 0.060(7) 0.025(6) 0.014(6) 0.008(6)
C(19) 0.055(7) 0.058(7) 0.075(8) 0.026(5) 0.029(6) 0.015(6)
C(20) 0.061(8) 0.115(12) 0.146(13) 0.051(8) 0.066(9) 0.042(10)
C(21) 0.050(6) 0.066(7) 0.068(7) 0.026(5) 0.018(5) 0.016(6)
C(22) 0.054(6) 0.065(7) 0.055(6) 0.027(5) 0.027(5) 0.023(5)
C(23) 0.019(4) 0.022(4) 0.031(4) 0.004(3) 0.010(3) 0.002(3)
C(24) 0.016(3) 0.030(4) 0.029(4) 0.009(3) 0.008(3) 0.012(3)
C(25) 0.042(5) 0.039(5) 0.040(5) 0.012(4) 0.017(4) 0.016(4)
C(26) 0.045(5) 0.045(5) 0.031(5) 0.016(4) 0.010(4) 0.002(4)
C(27) 0.044(5) 0.057(6) 0.049(6) 0.024(5) 0.021(4) 0.029(5)
C(28) 0.070(7) 0.065(7) 0.059(6) 0.035(6) 0.035(6) 0.034(5)
C(29) 0.070(7) 0.040(5) 0.043(5) 0.018(5) 0.021(5) 0.016(4)
C(30) 0.056(6) 0.036(5) 0.038(5) 0.018(4) 0.017(4) 0.014(4)
C(31) 0.020(4) 0.022(4) 0.022(4) 0.003(3) 0.004(3) 0.005(3)
C(32) 0.013(3) 0.030(4) 0.023(4) 0.005(3) -0.001(3) 0.008(3)
C(33) 0.033(4) 0.034(4) 0.044(5) 0.013(4) 0.023(4) 0.021(4)
C(34) 0.025(4) 0.045(5) 0.031(4) 0.006(4) 0.004(3) 0.015(4)
C(35) 0.028(4) 0.049(5) 0.038(5) 0.008(4) 0.014(4) 0.019(4)
C(36) 0.020(4) 0.084(7) 0.049(5) 0.016(4) 0.010(4) 0.023(5)
C(37) 0.043(5) 0.045(5) 0.031(4) 0.024(4) 0.018(4) 0.014(4)
C(38) 0.024(4) 0.036(4) 0.020(4) 0.011(3) 0.003(3) 0.005(3)
C(39) 0.099(10) 0.058(7) 0.055(7) 0.020(7) 0.024(6) 0.014(6)
C(40) 0.043(6) 0.067(7) 0.063(6) 0.011(5) 0.033(5) 0.017(5)
C(41) 0.046(5) 0.043(5) 0.036(5) 0.002(4) 0.018(4) 0.004(4)
C(42) 0.060(6) 0.044(6) 0.035(5) -0.002(5) 0.025(5) 0.004(4)
C(43) 0.065(7) 0.051(6) 0.031(5) 0.008(5) 0.016(5) 0.014(4)
C(44) 0.060(6) 0.046(6) 0.048(6) 0.020(5) 0.017(5) 0.017(5)
C(45) 0.076(8) 0.067(7) 0.063(7) 0.041(6) 0.019(6) 0.017(6)
C(46) 0.046(6) 0.055(6) 0.042(5) 0.010(5) 0.016(4) 0.013(5)
C(47) 0.044(5) 0.065(6) 0.036(5) 0.017(5) 0.019(4) 0.019(5)
C(48) 0.053(6) 0.064(7) 0.064(7) 0.023(5) 0.039(5) 0.017(6)
C(49) 0.056(6) 0.059(6) 0.042(5) 0.021(5) 0.027(5) 0.016(5)
C(50) 0.041(5) 0.067(7) 0.052(6) 0.014(5) 0.022(5) 0.021(5)
C(51) 0.068(8) 0.070(8) 0.077(8) 0.007(6) 0.026(6) 0.022(6)

loop_
_atom_type_symbol
_atom_type_description
_atom_type_scat_dispersion_real
_atom_type_scat_dispersion_imag
_atom_type_scat_source
C C 0.0033 0.0016
;
International Tables for Crystallography
(Vol. C, Tables 4.2.6.8 and 6.1.1.4)
;
H H 0.0000 0.0000
;
International Tables for Crystallography
(Vol. C, Table 6.1.1.4)
;
N N 0.0061 0.0033
;
International Tables for Crystallography
(Vol. C, Tables 4.2.6.8 and 6.1.1.4)
;
O O 0.0106 0.0060
;
International Tables for Crystallography
(Vol. C, Tables 4.2.6.8 and 6.1.1.4)
;
Ru Ru -1.2594 0.8363
;
International Tables for Crystallography
(Vol. C, Tables 4.2.6.8 and 6.1.1.4)
;
S S 0.1246 0.1234
;
International Tables for Crystallography
(Vol. C, Tables 4.2.6.8 and 6.1.1.4)
;
Cl Cl 0.1484 0.1585
;
International Tables for Crystallography
(Vol. C, Tables 4.2.6.8 and 6.1.1.4)
;

loop_
_geom_angle_atom_site_label_1
_geom_angle_atom_site_label_2
_geom_angle_atom_site_label_3
_geom_angle
_geom_angle_publ_flag
_geom_angle_site_symmetry_1
_geom_angle_site_symmetry_3
Ru(1) Ru(1) O(1) 89.33(13) yes 2_665 .
Ru(1) Ru(1) O(2) 89.40(13) yes 2_665 2_665
Ru(1) Ru(1) O(3) 89.01(14) yes 2_665 .
Ru(1) Ru(1) O(4) 90.05(14) yes 2_665 2_665
Ru(1) Ru(1) N(1) 175.0(2) yes 2_665 .
O(1) Ru(1) O(2) 178.6(2) yes . 2_665
O(1) Ru(1) O(3) 88.4(2) yes . .
O(1) Ru(1) O(4) 91.4(2) yes . 2_665
O(1) Ru(1) N(1) 87.4(2) yes . .
O(2) Ru(1) O(3) 92.1(2) yes 2_665 .
O(2) Ru(1) O(4) 88.1(2) yes 2_665 2_665
O(2) Ru(1) N(1) 93.9(2) yes 2_665 .
O(3) Ru(1) O(4) 179.0(2) yes . 2_665
O(3) Ru(1) N(1) 87.1(3) yes . .
O(4) Ru(1) N(1) 93.8(2) yes 2_665 .
Ru(2) Ru(2) O(5) 89.95(13) yes 2_776 .
Ru(2) Ru(2) O(6) 88.78(13) yes 2_776 2_776
Ru(2) Ru(2) O(7) 89.26(13) yes 2_776 .
Ru(2) Ru(2) O(8) 89.30(13) yes 2_776 2_776
Ru(2) Ru(2) N(2) 175.59(16) yes 2_776 .
O(5) Ru(2) O(6) 178.73(18) yes . 2_776
O(5) Ru(2) O(7) 87.5(2) yes . .
O(5) Ru(2) O(8) 91.7(2) yes . 2_776
O(5) Ru(2) N(2) 93.9(2) yes . .
O(6) Ru(2) O(7) 92.5(2) yes 2_776 .
O(6) Ru(2) O(8) 88.3(2) yes 2_776 2_776
O(6) Ru(2) N(2) 87.4(2) yes 2_776 .
O(7) Ru(2) O(8) 178.3(2) yes . 2_776
O(7) Ru(2) N(2) 93.1(2) yes . .
O(8) Ru(2) N(2) 88.4(2) yes 2_776 .
N(3) S(1) N(4) 101.7(3) yes . .
Ru(1) O(1) C(7) 119.3(4) yes . .
Ru(1) O(2) C(7) 118.6(5) yes 2_665 .
Ru(1) O(3) C(15) 119.3(6) yes . .
Ru(1) O(4) C(15) 118.4(5) yes 2_665 .
Ru(2) O(5) C(23) 118.2(4) yes . .
Ru(2) O(6) C(23) 120.0(5) yes 2_776 .
Ru(2) O(7) C(31) 118.5(4) yes . .
Ru(2) O(8) C(31) 118.8(5) yes 2_776 .
Ru(1) N(1) C(1) 162.0(6) yes . .
Ru(2) N(2) C(3) 164.6(6) yes . .
S(1) N(3) C(5) 105.8(5) yes . .
S(1) N(4) C(6) 107.9(5) yes . 2_766
N(1) C(1) C(2) 176.0(8) yes . .
C(1) C(2) C(3) 111.9(7) yes . .
C(1) C(2) C(4) 122.4(6) yes . .
C(3) C(2) C(4) 125.4(5) yes . .
N(2) C(3) C(2) 177.5(7) yes . .
C(2) C(4) C(5) 123.2(5) yes . .
C(2) C(4) C(6) 122.5(6) yes . .
C(5) C(4) C(6) 114.2(7) yes . .
N(3) C(5) C(4) 123.9(7) yes . .
N(3) C(5) C(6) 112.6(6) yes . 2_766
C(4) C(5) C(6) 123.4(5) yes . 2_766
N(4) C(6) C(4) 125.8(7) yes 2_766 .
N(4) C(6) C(5) 111.9(5) yes 2_766 2_766
C(4) C(6) C(5) 122.2(6) yes . 2_766
O(1) C(7) O(2) 123.2(7) yes . .
O(1) C(7) C(8) 118.1(6) yes . .
O(2) C(7) C(8) 118.6(7) yes . .
C(7) C(8) C(9) 120.2(7) yes . .
C(7) C(8) C(14) 120.5(6) yes . .
C(9) C(8) C(14) 119.2(8) yes . .
C(8) C(9) C(10) 120.7(8) yes . .
C(9) C(10) C(11) 120.8(6) yes . .
C(10) C(11) C(12) 119.6(7) yes . .
C(10) C(11) C(13) 118.3(8) yes . .
C(12) C(11) C(13) 122.1(8) yes . .
C(11) C(13) C(14) 121.0(8) yes . .
C(8) C(14) C(13) 120.0(6) yes . .
O(3) C(15) O(4) 123.2(8) yes . .
O(3) C(15) C(16) 116.1(7) yes . .
O(4) C(15) C(16) 120.6(7) yes . .
C(15) C(16) C(17) 120.0(8) yes . .
C(15) C(16) C(22) 120.6(9) yes . .
C(17) C(16) C(22) 119.4(10) yes . .
C(16) C(17) C(18) 120.6(9) yes . .
C(17) C(18) C(19) 119.0(11) yes . .
C(18) C(19) C(20) 121.7(12) yes . .
C(18) C(19) C(21) 121.0(13) yes . .
C(20) C(19) C(21) 117.3(10) yes . .
C(19) C(21) C(22) 119.3(9) yes . .
C(16) C(22) C(21) 120.5(10) yes . .
O(5) C(23) O(6) 122.8(7) yes . .
O(5) C(23) C(24) 118.1(6) yes . .
O(6) C(23) C(24) 119.0(6) yes . .
C(23) C(24) C(25) 121.6(7) yes . .
C(23) C(24) C(30) 118.8(7) yes . .
C(25) C(24) C(30) 119.5(8) yes . .
C(24) C(25) C(26) 120.3(8) yes . .
C(25) C(26) C(27) 120.3(8) yes . .
C(26) C(27) C(28) 120.7(8) yes . .
C(26) C(27) C(29) 119.8(9) yes . .
C(28) C(27) C(29) 119.4(9) yes . .
C(27) C(29) C(30) 118.6(9) yes . .
C(24) C(30) C(29) 121.3(8) yes . .
O(7) C(31) O(8) 123.6(7) yes . .
O(7) C(31) C(32) 118.1(5) yes . .
O(8) C(31) C(32) 118.2(7) yes . .
C(31) C(32) C(33) 120.8(7) yes . .
C(31) C(32) C(38) 121.2(5) yes . .
C(33) C(32) C(38) 118.0(7) yes . .
C(32) C(33) C(34) 120.5(8) yes . .
C(33) C(34) C(35) 121.1(6) yes . .
C(34) C(35) C(36) 119.7(7) yes . .
C(34) C(35) C(37) 119.3(9) yes . .
C(36) C(35) C(37) 121.0(9) yes . .
C(35) C(37) C(38) 119.9(9) yes . .
C(32) C(38) C(37) 121.1(6) yes . .
Cl(1) C(39) Cl(2) 113.1(6) yes . .
C(40) C(41) C(42) 121.3(10) yes . .
C(40) C(41) C(47) 121.8(9) yes . .
C(42) C(41) C(47) 116.9(10) yes . .
C(41) C(42) C(43) 121.4(11) yes . .
C(42) C(43) C(44) 122.3(9) yes . .
C(43) C(44) C(45) 122.6(10) yes . .
C(43) C(44) C(46) 116.9(11) yes . .
C(45) C(44) C(46) 120.5(11) yes . .
C(44) C(46) C(47) 120.0(11) yes . .
C(41) C(47) C(46) 122.6(9) yes . .
C(49) C(48) C(50) 121.9(12) yes . 2_666
C(48) C(49) C(50) 121.1(11) yes . .
C(48) C(50) C(49) 117.0(8) yes 2_666 .
C(48) C(50) C(51) 121.8(11) yes 2_666 .
C(49) C(50) C(51) 121.2(11) yes . .
C(8) C(9) H(9) 119.634 no . .
C(10) C(9) H(9) 119.644 no . .
C(9) C(10) H(10) 119.593 no . .
C(11) C(10) H(10) 119.581 no . .
C(11) C(12) H(12A) 109.481 no . .
C(11) C(12) H(12B) 109.468 no . .
C(11) C(12) H(12C) 109.470 no . .
H(12A) C(12) H(12B) 109.469 no . .
H(12A) C(12) H(12C) 109.471 no . .
H(12B) C(12) H(12C) 109.467 no . .
C(11) C(13) H(13) 119.512 no . .
C(14) C(13) H(13) 119.519 no . .
C(8) C(14) H(14) 120.021 no . .
C(13) C(14) H(14) 120.015 no . .
C(16) C(17) H(17) 119.684 no . .
C(18) C(17) H(17) 119.675 no . .
C(17) C(18) H(18) 120.489 no . .
C(19) C(18) H(18) 120.484 no . .
C(19) C(20) H(20A) 109.473 no . .
C(19) C(20) H(20B) 109.466 no . .
C(19) C(20) H(20C) 109.467 no . .
H(20A) C(20) H(20B) 109.476 no . .
H(20A) C(20) H(20C) 109.471 no . .
H(20B) C(20) H(20C) 109.474 no . .
C(19) C(21) H(21) 120.358 no . .
C(22) C(21) H(21) 120.370 no . .
C(16) C(22) H(22) 119.754 no . .
C(21) C(22) H(22) 119.751 no . .
C(24) C(25) H(25) 119.825 no . .
C(26) C(25) H(25) 119.828 no . .
C(25) C(26) H(26) 119.836 no . .
C(27) C(26) H(26) 119.834 no . .
C(27) C(28) H(28A) 109.467 no . .
C(27) C(28) H(28B) 109.472 no . .
C(27) C(28) H(28C) 109.474 no . .
H(28A) C(28) H(28B) 109.472 no . .
H(28A) C(28) H(28C) 109.475 no . .
H(28B) C(28) H(28C) 109.468 no . .
C(27) C(29) H(29) 120.685 no . .
C(30) C(29) H(29) 120.687 no . .
C(24) C(30) H(30) 119.335 no . .
C(29) C(30) H(30) 119.332 no . .
C(32) C(33) H(33) 119.749 no . .
C(34) C(33) H(33) 119.745 no . .
C(33) C(34) H(34) 119.430 no . .
C(35) C(34) H(34) 119.438 no . .
C(35) C(36) H(36A) 109.470 no . .
C(35) C(36) H(36B) 109.462 no . .
C(35) C(36) H(36C) 109.469 no . .
H(36A) C(36) H(36B) 109.471 no . .
H(36A) C(36) H(36C) 109.473 no . .
H(36B) C(36) H(36C) 109.482 no . .
C(35) C(37) H(37) 120.037 no . .
C(38) C(37) H(37) 120.028 no . .
C(32) C(38) H(38) 119.438 no . .
C(37) C(38) H(38) 119.444 no . .
Cl(1) C(39) H(39A) 108.952 no . .
Cl(1) C(39) H(39B) 108.950 no . .
Cl(2) C(39) H(39A) 108.946 no . .
Cl(2) C(39) H(39B) 108.941 no . .
H(39A) C(39) H(39B) 107.766 no . .
C(41) C(40) H(40A) 109.467 no . .
C(41) C(40) H(40B) 109.469 no . .
C(41) C(40) H(40C) 109.465 no . .
H(40A) C(40) H(40B) 109.478 no . .
H(40A) C(40) H(40C) 109.468 no . .
H(40B) C(40) H(40C) 109.482 no . .
C(41) C(42) H(42) 119.313 no . .
C(43) C(42) H(42) 119.312 no . .
C(42) C(43) H(43) 118.856 no . .
C(44) C(43) H(43) 118.854 no . .
C(44) C(45) H(45A) 109.473 no . .
C(44) C(45) H(45B) 109.478 no . .
C(44) C(45) H(45C) 109.470 no . .
H(45A) C(45) H(45B) 109.472 no . .
H(45A) C(45) H(45C) 109.466 no . .
H(45B) C(45) H(45C) 109.468 no . .
C(44) C(46) H(46) 120.020 no . .
C(47) C(46) H(46) 120.012 no . .
C(41) C(47) H(47) 118.713 no . .
C(46) C(47) H(47) 118.722 no . .
C(49) C(48) H(48) 119.070 no . .
C(50) C(48) H(48) 119.073 no 2_666 .
C(48) C(49) H(49) 119.438 no . .
C(50) C(49) H(49) 119.435 no . .
C(50) C(51) H(51A) 109.475 no . .
C(50) C(51) H(51B) 109.472 no . .
C(50) C(51) H(51C) 109.478 no . .
H(51A) C(51) H(51B) 109.471 no . .
H(51A) C(51) H(51C) 109.473 no . .
H(51B) C(51) H(51C) 109.459 no . .

loop_
_geom_bond_atom_site_label_1
_geom_bond_atom_site_label_2
_geom_bond_distance
_geom_bond_publ_flag
_geom_bond_site_symmetry_2
Ru(1) Ru(1) 2.2836(10) yes 2_665
Ru(1) O(1) 2.016(5) yes .
Ru(1) O(2) 2.028(5) yes 2_665
Ru(1) O(3) 2.007(6) yes .
Ru(1) O(4) 2.019(6) yes 2_665
Ru(1) N(1) 2.215(6) yes .
Ru(2) Ru(2) 2.2872(10) yes 2_776
Ru(2) O(5) 2.031(5) yes .
Ru(2) O(6) 2.028(5) yes 2_776
Ru(2) O(7) 2.030(5) yes .
Ru(2) O(8) 2.016(6) yes 2_776
Ru(2) N(2) 2.228(6) yes .
Cl(1) C(39) 1.784(10) yes .
Cl(2) C(39) 1.707(13) yes .
S(1) N(3) 1.613(7) yes .
S(1) N(4) 1.589(6) yes .
O(1) C(7) 1.270(10) yes .
O(2) C(7) 1.275(8) yes .
O(3) C(15) 1.295(9) yes .
O(4) C(15) 1.263(10) yes .
O(5) C(23) 1.285(9) yes .
O(6) C(23) 1.268(8) yes .
O(7) C(31) 1.263(9) yes .
O(8) C(31) 1.275(7) yes .
N(1) C(1) 1.150(8) yes .
N(2) C(3) 1.150(10) yes .
N(3) C(5) 1.363(7) yes .
N(4) C(6) 1.340(9) yes 2_766
C(1) C(2) 1.388(8) yes .
C(2) C(3) 1.409(11) yes .
C(2) C(4) 1.452(11) yes .
C(4) C(5) 1.413(10) yes .
C(4) C(6) 1.423(8) yes .
C(5) C(6) 1.459(11) yes 2_766
C(7) C(8) 1.492(11) yes .
C(8) C(9) 1.387(9) yes .
C(8) C(14) 1.389(12) yes .
C(9) C(10) 1.368(12) yes .
C(10) C(11) 1.403(13) yes .
C(11) C(12) 1.498(14) yes .
C(11) C(13) 1.382(10) yes .
C(13) C(14) 1.391(13) yes .
C(15) C(16) 1.488(14) yes .
C(16) C(17) 1.401(14) yes .
C(16) C(22) 1.352(12) yes .
C(17) C(18) 1.449(19) yes .
C(18) C(19) 1.351(15) yes .
C(19) C(20) 1.46(2) yes .
C(19) C(21) 1.397(17) yes .
C(21) C(22) 1.448(19) yes .
C(23) C(24) 1.486(11) yes .
C(24) C(25) 1.373(11) yes .
C(24) C(30) 1.392(12) yes .
C(25) C(26) 1.393(13) yes .
C(26) C(27) 1.397(14) yes .
C(27) C(28) 1.525(15) yes .
C(27) C(29) 1.399(13) yes .
C(29) C(30) 1.398(14) yes .
C(31) C(32) 1.476(11) yes .
C(32) C(33) 1.405(8) yes .
C(32) C(38) 1.390(12) yes .
C(33) C(34) 1.367(13) yes .
C(34) C(35) 1.387(14) yes .
C(35) C(36) 1.505(13) yes .
C(35) C(37) 1.382(10) yes .
C(37) C(38) 1.390(13) yes .
C(40) C(41) 1.497(16) yes .
C(41) C(42) 1.385(13) yes .
C(41) C(47) 1.378(16) yes .
C(42) C(43) 1.391(17) yes .
C(43) C(44) 1.403(18) yes .
C(44) C(45) 1.500(18) yes .
C(44) C(46) 1.383(14) yes .
C(46) C(47) 1.428(16) yes .
C(48) C(49) 1.369(12) yes .
C(48) C(50) 1.373(17) yes 2_666
C(49) C(50) 1.420(17) yes .
C(50) C(51) 1.493(13) yes .
C(9) H(9) 0.950 no .
C(10) H(10) 0.950 no .
C(12) H(12A) 0.980 no .
C(12) H(12B) 0.980 no .
C(12) H(12C) 0.980 no .
C(13) H(13) 0.950 no .
C(14) H(14) 0.950 no .
C(17) H(17) 0.950 no .
C(18) H(18) 0.950 no .
C(20) H(20A) 0.980 no .
C(20) H(20B) 0.980 no .
C(20) H(20C) 0.980 no .
C(21) H(21) 0.950 no .
C(22) H(22) 0.950 no .
C(25) H(25) 0.950 no .
C(26) H(26) 0.950 no .
C(28) H(28A) 0.980 no .
C(28) H(28B) 0.980 no .
C(28) H(28C) 0.980 no .
C(29) H(29) 0.950 no .
C(30) H(30) 0.950 no .
C(33) H(33) 0.950 no .
C(34) H(34) 0.950 no .
C(36) H(36A) 0.980 no .
C(36) H(36B) 0.980 no .
C(36) H(36C) 0.980 no .
C(37) H(37) 0.950 no .
C(38) H(38) 0.950 no .
C(39) H(39A) 0.990 no .
C(39) H(39B) 0.990 no .
C(40) H(40A) 0.980 no .
C(40) H(40B) 0.980 no .
C(40) H(40C) 0.980 no .
C(42) H(42) 0.950 no .
C(43) H(43) 0.950 no .
C(45) H(45A) 0.980 no .
C(45) H(45B) 0.980 no .
C(45) H(45C) 0.980 no .
C(46) H(46) 0.950 no .
C(47) H(47) 0.950 no .
C(48) H(48) 0.950 no .
C(49) H(49) 0.950 no .
C(51) H(51A) 0.980 no .
C(51) H(51B) 0.980 no .
C(51) H(51C) 0.980 no .

loop_
_geom_contact_atom_site_label_1
_geom_contact_atom_site_label_2
_geom_contact_distance
_geom_contact_publ_flag
_geom_contact_site_symmetry_2
O(1) C(9) 2.794(10) no .
O(1) C(15) 3.454(8) no .
O(1) C(15) 3.528(12) no 2_665
O(2) O(3) 3.577(8) no .
O(2) C(14) 2.814(10) no .
O(2) C(15) 3.425(10) no .
O(2) C(15) 3.571(12) no 2_665
O(3) C(7) 3.408(10) no .
O(3) C(7) 3.561(11) no 2_665
O(3) C(17) 2.766(15) no .
O(3) C(22) 3.596(12) no .
O(4) C(7) 3.436(8) no .
O(4) C(7) 3.570(11) no 2_665
O(4) C(22) 2.826(14) no .
O(5) C(10) 3.531(9) no .
O(5) C(25) 2.814(10) no .
O(5) C(31) 3.402(11) no .
O(6) O(7) 3.576(7) no .
O(6) C(30) 2.779(11) no .
O(6) C(31) 3.388(10) no .
O(6) C(31) 3.588(9) no 2_776
O(7) C(23) 3.414(10) no .
O(7) C(33) 2.795(10) no .
O(8) C(23) 3.436(11) no .
O(8) C(23) 3.571(9) no 2_776
O(8) C(38) 2.802(10) no .
N(1) N(3) 3.253(10) no .
N(1) C(3) 3.307(8) no .
N(1) C(4) 3.553(8) no .
N(2) N(4) 3.316(10) no 2_766
N(2) C(1) 3.319(8) no .
N(3) C(1) 2.824(10) no .
N(3) C(2) 2.971(9) no .
N(4) C(2) 2.990(8) no 2_766
N(4) C(3) 2.881(9) no 2_766
C(1) C(5) 3.000(11) no .
C(3) C(6) 3.047(11) no .
C(4) C(4) 2.998(11) no 2_766
C(5) C(5) 2.782(8) no 2_766
C(6) C(6) 2.803(10) no 2_766
C(8) C(11) 2.796(12) no .
C(9) C(13) 2.760(13) no .
C(9) C(25) 3.546(12) no .
C(10) C(14) 2.763(10) no .
C(10) C(24) 3.599(11) no .
C(10) C(25) 3.380(14) no .
C(10) C(33) 3.335(14) no .
C(16) C(19) 2.818(17) no .
C(17) C(21) 2.775(14) no .
C(18) C(22) 2.805(17) no .
C(23) C(31) 3.560(12) no .
C(24) C(27) 2.793(13) no .
C(25) C(29) 2.796(14) no .
C(26) C(30) 2.763(12) no .
C(32) C(35) 2.798(12) no .
C(33) C(37) 2.770(14) no .
C(34) C(38) 2.754(9) no .
C(41) C(44) 2.861(16) no .
C(42) C(46) 2.773(17) no .
C(43) C(47) 2.732(13) no .
C(48) C(48) 2.752(18) no 2_666
C(49) C(49) 2.743(17) no 2_666
C(50) C(50) 2.828(12) no 2_666
Cl(1) O(2) 3.436(6) no 1_556
Cl(1) O(3) 3.392(6) no 2_666
Cl(1) C(7) 3.463(10) no 1_556
Cl(1) C(15) 3.387(9) no 2_666
Cl(1) C(16) 3.533(10) no 2_666
Cl(2) S(1) 3.540(4) no 2_666
Cl(2) C(12) 3.556(13) no 2_676
Cl(2) C(36) 3.581(11) no 2_676
Cl(2) C(37) 3.392(10) no 2_676
S(1) Cl(2) 3.540(4) no 2_666
S(1) C(38) 3.567(8) no 1_545
O(2) Cl(1) 3.436(6) no 1_554
O(2) C(39) 3.290(15) no 1_554
O(3) Cl(1) 3.392(6) no 2_666
O(3) C(39) 3.092(14) no 2_666
O(5) C(36) 3.573(11) no 1_655
N(1) C(20) 3.425(19) no 1_655
N(3) C(20) 3.38(2) no 1_655
C(1) C(20) 3.59(2) no 1_655
C(7) Cl(1) 3.463(10) no 1_554
C(12) Cl(2) 3.556(13) no 2_676
C(15) Cl(1) 3.387(9) no 2_666
C(16) Cl(1) 3.533(10) no 2_666
C(17) C(44) 3.417(13) no .
C(17) C(46) 3.509(15) no .
C(20) N(1) 3.425(19) no 1_455
C(20) N(3) 3.38(2) no 1_455
C(20) C(1) 3.59(2) no 1_455
C(21) C(22) 3.356(17) no 2_565
C(22) C(21) 3.356(17) no 2_565
C(22) C(22) 3.449(18) no 2_565
C(22) C(47) 3.589(11) no 2_565
C(23) C(36) 3.297(14) no 1_655
C(24) C(36) 3.436(13) no 1_655
C(31) C(36) 3.538(14) no 2_676
C(32) C(35) 3.500(13) no 2_676
C(32) C(37) 3.567(12) no 2_676
C(33) C(37) 3.505(13) no 2_676
C(34) C(38) 3.500(12) no 2_676
C(35) C(32) 3.500(13) no 2_676
C(36) Cl(2) 3.581(11) no 2_676
C(36) O(5) 3.573(11) no 1_455
C(36) C(23) 3.297(14) no 1_455
C(36) C(24) 3.436(13) no 1_455
C(36) C(31) 3.538(14) no 2_676
C(37) Cl(2) 3.392(10) no 2_676
C(37) C(32) 3.567(12) no 2_676
C(37) C(33) 3.505(13) no 2_676
C(38) S(1) 3.567(8) no 1_565
C(38) C(34) 3.500(12) no 2_676
C(39) O(2) 3.290(15) no 1_556
C(39) O(3) 3.092(14) no 2_666
C(44) C(17) 3.417(13) no .
C(46) C(17) 3.509(15) no .
C(47) C(22) 3.589(11) no 2_565
O(1) H(9) 2.4890 no .
O(2) H(14) 2.5174 no .
O(3) H(17) 2.4514 no .
O(4) H(22) 2.5278 no .
O(5) H(9) 3.1803 no .
O(5) H(10) 2.8835 no .
O(5) H(25) 2.5187 no .
O(6) H(30) 2.4571 no .
O(7) H(10) 2.9115 no .
O(7) H(33) 2.5036 no .
O(8) H(38) 2.5044 no .
C(7) H(9) 2.6496 no .
C(7) H(14) 2.6632 no .
C(8) H(10) 3.2489 no .
C(8) H(13) 3.2615 no .
C(9) H(14) 3.2543 no .
C(9) H(25) 3.0807 no .
C(9) H(33) 3.4657 no .
C(10) H(12A) 2.9431 no .
C(10) H(12B) 3.2623 no .
C(10) H(12C) 2.5961 no .
C(10) H(13) 3.2521 no .
C(10) H(25) 3.2579 no .
C(10) H(33) 3.0189 no .
C(11) H(9) 3.2646 no .
C(11) H(14) 3.2664 no .
C(12) H(10) 2.6551 no .
C(12) H(13) 2.6819 no .
C(13) H(10) 3.2495 no .
C(13) H(12A) 2.9617 no .
C(13) H(12B) 2.6261 no .
C(13) H(12C) 3.2627 no .
C(14) H(9) 3.2524 no .
C(15) H(17) 2.6560 no .
C(15) H(22) 2.6204 no .
C(16) H(18) 3.3305 no .
C(16) H(21) 3.2815 no .
C(17) H(22) 3.2389 no .
C(18) H(20A) 2.5663 no .
C(18) H(20B) 2.8976 no .
C(18) H(20C) 3.2037 no .
C(18) H(21) 3.2447 no .
C(19) H(17) 3.2638 no .
C(19) H(22) 3.3083 no .
C(20) H(18) 2.6353 no .
C(20) H(21) 2.5922 no .
C(21) H(18) 3.2526 no .
C(21) H(20A) 3.2097 no .
C(21) H(20B) 2.8730 no .
C(21) H(20C) 2.5152 no .
C(22) H(17) 3.2314 no .
C(23) H(10) 3.0293 no .
C(23) H(25) 2.6613 no .
C(23) H(30) 2.6179 no .
C(24) H(10) 3.1586 no .
C(24) H(26) 3.2537 no .
C(24) H(29) 3.2895 no .
C(25) H(9) 3.5899 no .
C(25) H(10) 3.2837 no .
C(25) H(30) 3.2427 no .
C(26) H(28A) 2.6422 no .
C(26) H(28B) 2.9721 no .
C(26) H(28C) 3.2899 no .
C(26) H(29) 3.2806 no .
C(27) H(25) 3.2759 no .
C(27) H(30) 3.2628 no .
C(28) H(26) 2.6938 no .
C(28) H(29) 2.6823 no .
C(29) H(26) 3.2757 no .
C(29) H(28A) 3.2748 no .
C(29) H(28B) 2.9677 no .
C(29) H(28C) 2.6127 no .
C(30) H(25) 3.2485 no .
C(31) H(10) 3.0532 no .
C(31) H(33) 2.6692 no .
C(31) H(38) 2.6573 no .
C(32) H(10) 3.1107 no .
C(32) H(12A) 3.5832 no .
C(32) H(34) 3.2628 no .
C(32) H(37) 3.2757 no .
C(33) H(10) 2.9607 no .
C(33) H(12A) 3.2624 no .
C(33) H(38) 3.2584 no .
C(34) H(12A) 3.0101 no .
C(34) H(36A) 2.6023 no .
C(34) H(36B) 2.9266 no .
C(34) H(36C) 3.2597 no .
C(34) H(37) 3.2497 no .
C(35) H(12A) 3.0982 no .
C(35) H(33) 3.2532 no .
C(35) H(38) 3.2534 no .
C(36) H(34) 2.6444 no .
C(36) H(37) 2.6741 no .
C(37) H(12A) 3.4148 no .
C(37) H(34) 3.2452 no .
C(37) H(36A) 3.2520 no .
C(37) H(36B) 2.9694 no .
C(37) H(36C) 2.6055 no .
C(38) H(33) 3.2579 no .
C(40) H(42) 2.6658 no .
C(40) H(47) 2.6606 no .
C(41) H(43) 3.2654 no .
C(41) H(46) 3.3068 no .
C(42) H(40A) 2.9439 no .
C(42) H(40B) 3.2615 no .
C(42) H(40C) 2.6177 no .
C(42) H(47) 3.2141 no .
C(43) H(45A) 2.6534 no .
C(43) H(45B) 2.9829 no .
C(43) H(45C) 3.2901 no .
C(43) H(46) 3.2431 no .
C(44) H(42) 3.2933 no .
C(44) H(47) 3.2801 no .
C(45) H(43) 2.7043 no .
C(45) H(46) 2.6623 no .
C(46) H(43) 3.2332 no .
C(46) H(45A) 3.2528 no .
C(46) H(45B) 2.9438 no .
C(46) H(45C) 2.6013 no .
C(47) H(40A) 2.9555 no .
C(47) H(40B) 2.6178 no .
C(47) H(40C) 3.2560 no .
C(47) H(42) 3.2167 no .
C(48) H(49) 3.2417 no 2_666
C(48) H(51A) 2.9617 no 2_666
C(48) H(51B) 3.2405 no 2_666
C(48) H(51C) 2.6015 no 2_666
C(49) H(48) 3.2466 no 2_666
C(49) H(51A) 2.9791 no .
C(49) H(51B) 2.6262 no .
C(49) H(51C) 3.2844 no .
C(50) H(48) 3.2805 no .
C(50) H(49) 3.2450 no 2_666
C(51) H(48) 2.6576 no 2_666
C(51) H(49) 2.6973 no .
H(9) H(10) 2.3073 no .
H(9) H(25) 2.9418 no .
H(9) H(33) 3.4993 no .
H(10) H(12A) 3.0199 no .
H(10) H(12B) 3.5189 no .
H(10) H(12C) 2.4226 no .
H(10) H(25) 3.2254 no .
H(10) H(33) 2.7373 no .
H(12A) H(13) 3.0508 no .
H(12A) H(34) 3.3367 no .
H(12A) H(36B) 3.3695 no .
H(12B) H(13) 2.4715 no .
H(12C) H(13) 3.5400 no .
H(13) H(14) 2.3339 no .
H(17) H(18) 2.4011 no .
H(18) H(20A) 2.4261 no .
H(18) H(20B) 2.9943 no .
H(18) H(20C) 3.5003 no .
H(20A) H(21) 3.4723 no .
H(20B) H(21) 2.9308 no .
H(20C) H(21) 2.3488 no .
H(21) H(22) 2.3999 no .
H(25) H(26) 2.3386 no .
H(26) H(28A) 2.4787 no .
H(26) H(28B) 3.0572 no .
H(26) H(28C) 3.5546 no .
H(28A) H(29) 3.5404 no .
H(28B) H(29) 3.0563 no .
H(28C) H(29) 2.4496 no .
H(29) H(30) 2.3484 no .
H(33) H(34) 2.3056 no .
H(34) H(36A) 2.4320 no .
H(34) H(36B) 2.9852 no .
H(34) H(36C) 3.5179 no .
H(36A) H(37) 3.5228 no .
H(36B) H(37) 3.0664 no .
H(36C) H(37) 2.4422 no .
H(37) H(38) 2.3328 no .
H(40A) H(42) 3.0185 no .
H(40A) H(47) 3.0318 no .
H(40B) H(42) 3.5320 no .
H(40B) H(47) 2.4466 no .
H(40C) H(42) 2.4580 no .
H(40C) H(47) 3.5189 no .
H(42) H(43) 2.3144 no .
H(43) H(45A) 2.4934 no .
H(43) H(45B) 3.0763 no .
H(43) H(45C) 3.5597 no .
H(45A) H(46) 3.5197 no .
H(45B) H(46) 3.0380 no .
H(45C) H(46) 2.4348 no .
H(46) H(47) 2.3599 no .
H(48) H(49) 2.2971 no .
H(48) H(51A) 3.0412 no 2_666
H(48) H(51B) 3.5106 no 2_666
H(48) H(51C) 2.4361 no 2_666
H(49) H(51A) 3.0574 no .
H(49) H(51B) 2.4774 no .
H(49) H(51C) 3.5603 no .
Ru(1) H(20C) 3.4763 no 1_655
Ru(1) H(39B) 3.3955 no 2_666
Cl(1) H(26) 2.9057 no 1_556
Cl(1) H(28B) 3.1714 no 2_776
Cl(2) H(12A) 2.9858 no 2_676
Cl(2) H(12B) 3.4521 no 2_676
Cl(2) H(36B) 2.9950 no 2_676
Cl(2) H(37) 3.1165 no 2_676
Cl(2) H(49) 3.0526 no .
Cl(2) H(51B) 3.4236 no .
S(1) H(12C) 3.4002 no 1_545
S(1) H(20B) 3.3915 no 1_655
S(1) H(38) 3.1502 no 1_545
O(1) H(40A) 3.5360 no 1_655
O(1) H(45C) 3.1418 no .
O(1) H(46) 3.5332 no .
O(2) H(20C) 2.8989 no 2_565
O(2) H(39B) 2.4974 no 1_554
O(3) H(39A) 2.7013 no 2_666
O(3) H(39B) 2.8754 no 2_666
O(3) H(45C) 3.0950 no .
O(4) H(20C) 2.9246 no 2_565
O(4) H(21) 3.4577 no 2_565
O(4) H(40A) 2.8600 no 2_565
O(5) H(36A) 2.9528 no 1_655
O(5) H(36C) 3.3671 no 1_655
O(5) H(40C) 3.2495 no 1_655
O(6) H(36C) 2.9104 no 1_655
O(6) H(51B) 3.5679 no 2_776
O(6) H(51C) 3.3307 no 2_776
O(7) H(36C) 3.0907 no 2_676
O(7) H(45B) 3.1552 no .
O(8) H(36A) 3.1503 no 2_676
O(8) H(36C) 3.4886 no 2_676
N(1) H(20A) 3.1266 no 1_655
N(1) H(20C) 2.8540 no 1_655
N(1) H(39B) 3.1164 no 2_666
N(1) H(40A) 3.2462 no 1_655
N(1) H(45C) 3.4896 no .
N(2) H(40C) 2.9476 no 1_655
N(2) H(45B) 3.3746 no .
N(2) H(51C) 3.0365 no .
N(3) H(20A) 2.8161 no 1_655
N(3) H(20B) 3.2033 no 1_655
N(3) H(39B) 3.4684 no 2_666
N(3) H(48) 3.0487 no 2_666
N(3) H(49) 3.2233 no 2_666
N(4) H(38) 3.2039 no 1_545
N(4) H(42) 2.8338 no 2_666
C(1) H(20A) 2.9921 no 1_655
C(1) H(20C) 3.3075 no 1_655
C(1) H(40A) 3.2379 no 1_655
C(1) H(45C) 3.5802 no .
C(1) H(48) 3.3831 no 2_666
C(2) H(20A) 3.3973 no 1_655
C(2) H(40C) 3.5350 no 1_655
C(2) H(42) 3.2266 no 1_655
C(2) H(48) 2.8952 no 2_666
C(2) H(51C) 3.3038 no .
C(3) H(40C) 2.9593 no 1_655
C(3) H(42) 3.2023 no 1_655
C(3) H(48) 3.5318 no 2_666
C(3) H(51C) 2.8936 no .
C(4) H(20A) 3.2252 no 1_655
C(4) H(42) 3.3309 no 1_655
C(4) H(48) 2.8518 no 2_666
C(5) H(20A) 2.9354 no 1_655
C(5) H(48) 2.9541 no 2_666
C(6) H(42) 3.1489 no 1_655
C(7) H(39B) 3.3331 no 1_554
C(7) H(46) 3.2900 no .
C(8) H(46) 3.0020 no .
C(9) H(46) 3.1908 no .
C(11) H(13) 3.2590 no 2_675
C(12) H(13) 3.1318 no 2_675
C(13) H(12B) 2.7605 no 2_675
C(13) H(13) 3.1733 no 2_675
C(13) H(28A) 3.5766 no 2_675
C(13) H(28C) 3.5401 no 2_675
C(14) H(12B) 2.9387 no 2_675
C(14) H(46) 3.4104 no .
C(15) H(39A) 3.3350 no 2_666
C(16) H(21) 3.5427 no 2_565
C(16) H(39A) 3.3605 no 2_666
C(17) H(39A) 2.9398 no 2_666
C(17) H(45C) 3.3951 no .
C(17) H(51A) 3.3919 no 2_666
C(18) H(29) 3.0655 no 1_445
C(18) H(51A) 2.9783 no 2_666
C(19) H(22) 3.5227 no 2_565
C(19) H(29) 2.7960 no 1_445
C(20) H(14) 3.4652 no 2_565
C(20) H(29) 3.2358 no 1_445
C(21) H(22) 3.0377 no 2_565
C(21) H(28C) 3.3276 no 1_445
C(21) H(29) 3.0587 no 1_445
C(21) H(47) 2.9929 no 2_565
C(22) H(21) 3.2414 no 2_565
C(22) H(22) 3.3503 no 2_565
C(22) H(40A) 3.5345 no 2_565
C(22) H(47) 2.9713 no 2_565
C(23) H(36A) 3.0128 no 1_655
C(23) H(36B) 3.5053 no 1_655
C(23) H(36C) 2.8669 no 1_655
C(24) H(36A) 3.2988 no 1_655
C(24) H(36B) 3.2128 no 1_655
C(24) H(36C) 3.2197 no 1_655
C(25) H(28B) 3.3247 no 2_775
C(25) H(36A) 3.4356 no 1_655
C(25) H(36B) 3.3827 no 1_655
C(26) H(28B) 3.0462 no 2_775
C(27) H(13) 3.3691 no 2_675
C(28) H(13) 3.3779 no 2_675
C(28) H(26) 3.3904 no 2_775
C(28) H(40B) 3.3671 no 2_675
C(28) H(47) 3.1582 no 2_675
C(29) H(20B) 3.3172 no 1_665
C(30) H(51A) 3.2555 no 2_776
C(31) H(36A) 3.3161 no 2_676
C(31) H(36C) 3.1136 no 2_676
C(33) H(37) 3.5348 no 2_676
C(33) H(45B) 3.3323 no .
C(34) H(38) 3.4818 no 2_676
C(39) H(17) 3.3990 no 2_666
C(39) H(49) 3.3965 no .
C(40) H(22) 3.1618 no 2_565
C(40) H(25) 3.5200 no 1_455
C(40) H(36A) 3.5624 no .
C(41) H(22) 3.2482 no 2_565
C(41) H(34) 2.9049 no .
C(42) H(34) 3.2158 no .
C(42) H(38) 3.1061 no 2_676
C(43) H(18) 3.4039 no .
C(43) H(33) 3.5457 no .
C(43) H(34) 3.4037 no .
C(43) H(37) 3.5489 no 2_676
C(43) H(38) 3.2713 no 2_676
C(44) H(17) 3.1146 no .
C(44) H(33) 2.9675 no .
C(44) H(34) 3.3324 no .
C(45) H(17) 3.0403 no .
C(45) H(33) 3.0972 no .
C(46) H(17) 3.4764 no .
C(46) H(21) 3.4648 no 2_565
C(46) H(33) 3.2011 no .
C(46) H(34) 3.0219 no .
C(47) H(21) 3.1567 no 2_565
C(47) H(22) 2.9350 no 2_565
C(47) H(28C) 3.2275 no 2_675
C(47) H(34) 2.7816 no .
C(48) H(43) 3.3837 no .
C(48) H(45A) 3.4400 no .
C(48) H(45A) 3.0650 no 2_666
C(49) H(39A) 3.4455 no .
C(49) H(43) 3.2106 no .
C(49) H(45A) 3.0702 no .
C(49) H(45A) 3.4317 no 2_666
C(50) H(18) 3.4907 no 2_666
C(50) H(45A) 2.8718 no .
C(51) H(18) 3.2335 no 2_666
C(51) H(30) 3.0562 no 2_776
C(51) H(45A) 3.4239 no .
H(9) H(45B) 3.2597 no .
H(9) H(45C) 3.2375 no .
H(9) H(46) 3.4333 no .
H(12A) Cl(2) 2.9858 no 2_676
H(12A) H(28A) 3.3141 no 2_675
H(12B) Cl(2) 3.4521 no 2_676
H(12B) C(13) 2.7605 no 2_675
H(12B) C(14) 2.9387 no 2_675
H(12B) H(13) 2.4455 no 2_675
H(12B) H(14) 2.7642 no 2_675
H(12C) S(1) 3.4002 no 1_565
H(12C) H(13) 3.3745 no 2_675
H(13) C(11) 3.2590 no 2_675
H(13) C(12) 3.1318 no 2_675
H(13) C(13) 3.1733 no 2_675
H(13) C(27) 3.3691 no 2_675
H(13) C(28) 3.3779 no 2_675
H(13) H(12B) 2.4455 no 2_675
H(13) H(12C) 3.3745 no 2_675
H(13) H(13) 2.9231 no 2_675
H(13) H(28A) 3.0915 no 2_675
H(13) H(28C) 3.1847 no 2_675
H(14) C(20) 3.4652 no 2_565
H(14) H(12B) 2.7642 no 2_675
H(14) H(20B) 2.9524 no 2_565
H(14) H(20C) 3.0926 no 2_565
H(14) H(21) 3.4910 no 2_565
H(14) H(39B) 3.2064 no 1_554
H(17) C(39) 3.3990 no 2_666
H(17) C(44) 3.1146 no .
H(17) C(45) 3.0403 no .
H(17) C(46) 3.4764 no .
H(17) H(39A) 2.4762 no 2_666
H(17) H(45A) 2.8989 no .
H(17) H(45C) 2.7042 no .
H(17) H(46) 3.5675 no .
H(17) H(51A) 3.2325 no 2_666
H(18) C(43) 3.4039 no .
H(18) C(50) 3.4907 no 2_666
H(18) C(51) 3.2335 no 2_666
H(18) H(29) 3.4138 no 1_445
H(18) H(43) 3.4831 no .
H(18) H(48) 3.4743 no .
H(18) H(51A) 2.4594 no 2_666
H(18) H(51C) 3.4947 no 2_666
H(20A) N(1) 3.1266 no 1_455
H(20A) N(3) 2.8161 no 1_455
H(20A) C(1) 2.9921 no 1_455
H(20A) C(2) 3.3973 no 1_455
H(20A) C(4) 3.2252 no 1_455
H(20A) C(5) 2.9354 no 1_455
H(20B) S(1) 3.3915 no 1_455
H(20B) N(3) 3.2033 no 1_455
H(20B) C(29) 3.3172 no 1_445
H(20B) H(14) 2.9524 no 2_565
H(20B) H(29) 2.7101 no 1_445
H(20B) H(30) 3.4203 no 1_445
H(20C) Ru(1) 3.4763 no 1_455
H(20C) O(2) 2.8989 no 2_565
H(20C) O(4) 2.9246 no 2_565
H(20C) N(1) 2.8540 no 1_455
H(20C) C(1) 3.3075 no 1_455
H(20C) H(14) 3.0926 no 2_565
H(20C) H(22) 3.5670 no 2_565
H(21) O(4) 3.4577 no 2_565
H(21) C(16) 3.5427 no 2_565
H(21) C(22) 3.2414 no 2_565
H(21) C(46) 3.4648 no 2_565
H(21) C(47) 3.1567 no 2_565
H(21) H(14) 3.4910 no 2_565
H(21) H(22) 3.0607 no 2_565
H(21) H(28C) 3.1583 no 1_445
H(21) H(29) 3.3850 no 1_445
H(21) H(46) 3.1285 no 2_565
H(21) H(47) 2.5181 no 2_565
H(22) C(19) 3.5227 no 2_565
H(22) C(21) 3.0377 no 2_565
H(22) C(22) 3.3503 no 2_565
H(22) C(40) 3.1618 no 2_565
H(22) C(41) 3.2482 no 2_565
H(22) C(47) 2.9350 no 2_565
H(22) H(20C) 3.5670 no 2_565
H(22) H(21) 3.0607 no 2_565
H(22) H(22) 3.5155 no 2_565
H(22) H(40A) 2.7024 no 2_565
H(22) H(40B) 3.1271 no 2_565
H(22) H(47) 2.4950 no 2_565
H(25) C(40) 3.5200 no 1_655
H(25) H(28B) 3.1043 no 2_775
H(25) H(36A) 3.2493 no 1_655
H(25) H(36B) 3.5735 no 1_655
H(25) H(40B) 2.8729 no 1_655
H(25) H(40C) 3.3013 no 1_655
H(26) Cl(1) 2.9057 no 1_554
H(26) C(28) 3.3904 no 2_775
H(26) H(26) 3.5969 no 2_775
H(26) H(28B) 2.5995 no 2_775
H(28A) C(13) 3.5766 no 2_675
H(28A) H(12A) 3.3141 no 2_675
H(28A) H(13) 3.0915 no 2_675
H(28A) H(36B) 3.0872 no 2_675
H(28A) H(47) 3.4089 no 2_675
H(28B) Cl(1) 3.1714 no 2_776
H(28B) C(25) 3.3247 no 2_775
H(28B) C(26) 3.0462 no 2_775
H(28B) H(25) 3.1043 no 2_775
H(28B) H(26) 2.5995 no 2_775
H(28B) H(40B) 2.8074 no 2_675
H(28B) H(47) 3.2988 no 2_675
H(28C) C(13) 3.5401 no 2_675
H(28C) C(21) 3.3276 no 1_665
H(28C) C(47) 3.2275 no 2_675
H(28C) H(13) 3.1847 no 2_675
H(28C) H(21) 3.1583 no 1_665
H(28C) H(40B) 3.1922 no 2_675
H(28C) H(47) 2.3660 no 2_675
H(29) C(18) 3.0655 no 1_665
H(29) C(19) 2.7960 no 1_665
H(29) C(20) 3.2358 no 1_665
H(29) C(21) 3.0587 no 1_665
H(29) H(18) 3.4138 no 1_665
H(29) H(20B) 2.7101 no 1_665
H(29) H(21) 3.3850 no 1_665
H(29) H(51A) 3.4125 no 2_776
H(30) C(51) 3.0562 no 2_776
H(30) H(20B) 3.4203 no 1_665
H(30) H(51A) 2.5988 no 2_776
H(30) H(51B) 3.1546 no 2_776
H(30) H(51C) 2.9218 no 2_776
H(33) C(43) 3.5457 no .
H(33) C(44) 2.9675 no .
H(33) C(45) 3.0972 no .
H(33) C(46) 3.2011 no .
H(33) H(37) 3.5086 no 2_676
H(33) H(45B) 2.4246 no .
H(33) H(46) 3.3736 no .
H(34) C(41) 2.9049 no .
H(34) C(42) 3.2158 no .
H(34) C(43) 3.4037 no .
H(34) C(44) 3.3324 no .
H(34) C(46) 3.0219 no .
H(34) C(47) 2.7816 no .
H(34) H(38) 3.4977 no 2_676
H(34) H(40B) 3.5769 no .
H(34) H(46) 3.5038 no .
H(34) H(47) 3.1538 no .
H(36A) O(5) 2.9528 no 1_455
H(36A) O(8) 3.1503 no 2_676
H(36A) C(23) 3.0128 no 1_455
H(36A) C(24) 3.2988 no 1_455
H(36A) C(25) 3.4356 no 1_455
H(36A) C(31) 3.3161 no 2_676
H(36A) C(40) 3.5624 no .
H(36A) H(25) 3.2493 no 1_455
H(36A) H(40B) 3.2899 no .
H(36A) H(40C) 3.2073 no .
H(36B) Cl(2) 2.9950 no 2_676
H(36B) C(23) 3.5053 no 1_455
H(36B) C(24) 3.2128 no 1_455
H(36B) C(25) 3.3827 no 1_455
H(36B) H(25) 3.5735 no 1_455
H(36B) H(28A) 3.0872 no 2_675
H(36C) O(5) 3.3671 no 1_455
H(36C) O(6) 2.9104 no 1_455
H(36C) O(7) 3.0907 no 2_676
H(36C) O(8) 3.4886 no 2_676
H(36C) C(23) 2.8669 no 1_455
H(36C) C(24) 3.2197 no 1_455
H(36C) C(31) 3.1136 no 2_676
H(36C) H(51B) 2.9366 no 2_676
H(37) Cl(2) 3.1165 no 2_676
H(37) C(33) 3.5348 no 2_676
H(37) C(43) 3.5489 no 2_676
H(37) H(33) 3.5086 no 2_676
H(37) H(43) 3.0549 no 2_676
H(37) H(49) 3.4239 no 2_676
H(37) H(51B) 3.0925 no 2_676
H(38) S(1) 3.1502 no 1_565
H(38) N(4) 3.2039 no 1_565
H(38) C(34) 3.4818 no 2_676
H(38) C(42) 3.1061 no 2_676
H(38) C(43) 3.2713 no 2_676
H(38) H(34) 3.4977 no 2_676
H(38) H(42) 2.8252 no 2_676
H(38) H(43) 3.1134 no 2_676
H(39A) O(3) 2.7013 no 2_666
H(39A) C(15) 3.3350 no 2_666
H(39A) C(16) 3.3605 no 2_666
H(39A) C(17) 2.9398 no 2_666
H(39A) C(49) 3.4455 no .
H(39A) H(17) 2.4762 no 2_666
H(39A) H(49) 2.8906 no .
H(39A) H(51A) 3.3014 no .
H(39B) Ru(1) 3.3955 no 2_666
H(39B) O(2) 2.4974 no 1_556
H(39B) O(3) 2.8754 no 2_666
H(39B) N(1) 3.1164 no 2_666
H(39B) N(3) 3.4684 no 2_666
H(39B) C(7) 3.3331 no 1_556
H(39B) H(14) 3.2064 no 1_556
H(40A) O(1) 3.5360 no 1_455
H(40A) O(4) 2.8600 no 2_565
H(40A) N(1) 3.2462 no 1_455
H(40A) C(1) 3.2379 no 1_455
H(40A) C(22) 3.5345 no 2_565
H(40A) H(22) 2.7024 no 2_565
H(40B) C(28) 3.3671 no 2_675
H(40B) H(22) 3.1271 no 2_565
H(40B) H(25) 2.8729 no 1_455
H(40B) H(28B) 2.8074 no 2_675
H(40B) H(28C) 3.1922 no 2_675
H(40B) H(34) 3.5769 no .
H(40B) H(36A) 3.2899 no .
H(40C) O(5) 3.2495 no 1_455
H(40C) N(2) 2.9476 no 1_455
H(40C) C(2) 3.5350 no 1_455
H(40C) C(3) 2.9593 no 1_455
H(40C) H(25) 3.3013 no 1_455
H(40C) H(36A) 3.2073 no .
H(42) N(4) 2.8338 no 2_666
H(42) C(2) 3.2266 no 1_455
H(42) C(3) 3.2023 no 1_455
H(42) C(4) 3.3309 no 1_455
H(42) C(6) 3.1489 no 1_455
H(42) H(38) 2.8252 no 2_676
H(43) C(48) 3.3837 no .
H(43) C(49) 3.2106 no .
H(43) H(18) 3.4831 no .
H(43) H(37) 3.0549 no 2_676
H(43) H(38) 3.1134 no 2_676
H(43) H(48) 3.3605 no .
H(43) H(49) 3.0646 no .
H(45A) C(48) 3.4400 no .
H(45A) C(48) 3.0650 no 2_666
H(45A) C(49) 3.0702 no .
H(45A) C(49) 3.4317 no 2_666
H(45A) C(50) 2.8718 no .
H(45A) C(51) 3.4239 no .
H(45A) H(17) 2.8989 no .
H(45A) H(48) 3.4776 no 2_666
H(45A) H(49) 3.4824 no .
H(45A) H(51B) 3.3474 no .
H(45A) H(51C) 3.3778 no .
H(45B) O(7) 3.1552 no .
H(45B) N(2) 3.3746 no .
H(45B) C(33) 3.3323 no .
H(45B) H(9) 3.2597 no .
H(45B) H(33) 2.4246 no .
H(45B) H(51B) 3.5344 no .
H(45B) H(51C) 3.5896 no .
H(45C) O(1) 3.1418 no .
H(45C) O(3) 3.0950 no .
H(45C) N(1) 3.4896 no .
H(45C) C(1) 3.5802 no .
H(45C) C(17) 3.3951 no .
H(45C) H(9) 3.2375 no .
H(45C) H(17) 2.7042 no .
H(46) O(1) 3.5332 no .
H(46) C(7) 3.2900 no .
H(46) C(8) 3.0020 no .
H(46) C(9) 3.1908 no .
H(46) C(14) 3.4104 no .
H(46) H(9) 3.4333 no .
H(46) H(17) 3.5675 no .
H(46) H(21) 3.1285 no 2_565
H(46) H(33) 3.3736 no .
H(46) H(34) 3.5038 no .
H(47) C(21) 2.9929 no 2_565
H(47) C(22) 2.9713 no 2_565
H(47) C(28) 3.1582 no 2_675
H(47) H(21) 2.5181 no 2_565
H(47) H(22) 2.4950 no 2_565
H(47) H(28A) 3.4089 no 2_675
H(47) H(28B) 3.2988 no 2_675
H(47) H(28C) 2.3660 no 2_675
H(47) H(34) 3.1538 no .
H(48) N(3) 3.0487 no 2_666
H(48) C(1) 3.3831 no 2_666
H(48) C(2) 2.8952 no 2_666
H(48) C(3) 3.5318 no 2_666
H(48) C(4) 2.8518 no 2_666
H(48) C(5) 2.9541 no 2_666
H(48) H(18) 3.4743 no .
H(48) H(43) 3.3605 no .
H(48) H(45A) 3.4776 no 2_666
H(49) Cl(2) 3.0526 no .
H(49) N(3) 3.2233 no 2_666
H(49) C(39) 3.3965 no .
H(49) H(37) 3.4239 no 2_676
H(49) H(39A) 2.8906 no .
H(49) H(43) 3.0646 no .
H(49) H(45A) 3.4824 no .
H(51A) C(17) 3.3919 no 2_666
H(51A) C(18) 2.9783 no 2_666
H(51A) C(30) 3.2555 no 2_776
H(51A) H(17) 3.2325 no 2_666
H(51A) H(18) 2.4594 no 2_666
H(51A) H(29) 3.4125 no 2_776
H(51A) H(30) 2.5988 no 2_776
H(51A) H(39A) 3.3014 no .
H(51B) Cl(2) 3.4236 no .
H(51B) O(6) 3.5679 no 2_776
H(51B) H(30) 3.1546 no 2_776
H(51B) H(36C) 2.9366 no 2_676
H(51B) H(37) 3.0925 no 2_676
H(51B) H(45A) 3.3474 no .
H(51B) H(45B) 3.5344 no .
H(51C) O(6) 3.3307 no 2_776
H(51C) N(2) 3.0365 no .
H(51C) C(2) 3.3038 no .
H(51C) C(3) 2.8936 no .
H(51C) H(18) 3.4947 no 2_666
H(51C) H(30) 2.9218 no 2_776
H(51C) H(45A) 3.3778 no .
H(51C) H(45B) 3.5896 no .
